data_8101029
loop_
_publ_author_name
'Khederi, Lamia'
'Marouani, Houda'
'Rzaigui, Mohamed'

_publ_section_title
;
Crystal structure of 3,5-dimethyl-phenylammonium cyclohexaphosphate 
hexahydrate, (C~8~H~12~N)~6~(P~6~O~18~) &#x00B7; 6H~2~O
;
_journal_issue 3
_journal_name_full 'Zeitschrift f\"ur Kristallographie - New Crystal Structures'
_journal_page_first 429
_journal_page_last 430
_journal_volume 216
_journal_year 2001
_chemical_formula_moiety '(C8 H12 N)6 P6 O18 (H2 O)6'
_chemical_formula_structural '(C8 H12 N)6 (P6 O18) . 6H2 O'
_chemical_formula_sum 'C48 H84 N6 O24 P6'
_chemical_formula_weight 1315.06
_space_group_IT_number 2
_symmetry_cell_setting triclinic
_symmetry_Int_Tables_number 2
_symmetry_space_group_name_Hall '-P 1'
_symmetry_space_group_name_H-M 'P -1'
_cell_angle_alpha 107.86(2)
_cell_angle_beta 104.94(2)
_cell_angle_gamma 71.81(3)
_cell_formula_units_Z 1
_cell_length_a 9.267(3)
_cell_length_b 11.241(4)
_cell_length_c 17.773(4)
_cell_measurement_temperature 296.2
_cell_volume 1647.1(10)
_diffrn_ambient_temperature 296.2
_exptl_crystal_density_diffrn 1.326
_cod_depositor_comments
;
 Changing the values of the '_atom_site_label' and related data items
 (e. g. '_atom_site_aniso_label') to match each other in order to relate
 data from different loops.

 Antanas Vaitkus,
 2017-03-03

The following automatic conversions were performed:
data name '_geom_bond_atom_site_label_D' replaced with
'_geom_hbond_atom_site_label_D' as specified in the replacement file
'/home/antanas/src/cod-tools/trunk/data/replacement-values/replacement_tags.lst'.

data
name '_geom_bond_atom_site_label_H' replaced with
'_geom_hbond_atom_site_label_H' as specified in the replacement file
'/home/antanas/src/cod-tools/trunk/data/replacement-values/replacement_tags.lst'.

data
name '_geom_bond_atom_site_label_A' replaced with
'_geom_hbond_atom_site_label_A' as specified in the replacement file
'/home/antanas/src/cod-tools/trunk/data/replacement-values/replacement_tags.lst'.

data
name '_geom_bond_distance_DH' replaced with '_geom_hbond_distance_DH'
as specified in the replacement file
'/home/antanas/src/cod-tools/trunk/data/replacement-values/replacement_tags.lst'.

data
name '_geom_contact_distance_HA' replaced with
'_geom_hbond_distance_HA' as specified in the replacement file
'/home/antanas/src/cod-tools/trunk/data/replacement-values/replacement_tags.lst'.

data
name '_geom_contact_distance_DA' replaced with
'_geom_hbond_distance_DA' as specified in the replacement file
'/home/antanas/src/cod-tools/trunk/data/replacement-values/replacement_tags.lst'.

data
name '_geom_angle_DHA' replaced with '_geom_hbond_angle_DHA' as
specified in the replacement file
'/home/antanas/src/cod-tools/trunk/data/replacement-values/replacement_tags.lst'.

data
name '_geom_contact_site_symmetry_A' replaced with
'_geom_hbond_site_symmetry_A' as specified in the replacement file
'/home/antanas/src/cod-tools/trunk/data/replacement-values/replacement_tags.lst'.

Automatic conversion script
Id: cif_correct_tags 5005 2017-03-03 11:38:54Z antanas 
;
_cod_original_formula_sum 'C48 H84 N6 O24 P6 '
_cod_database_code 8101029

loop_
_symmetry_equiv_pos_as_xyz
'  +x,  +y,  +z'
'  -x,  -y,  -z'

loop_
_atom_site_label
_atom_site_fract_x
_atom_site_fract_y
_atom_site_fract_z
_atom_site_U_iso_or_equiv
_atom_site_occupancy
_atom_site_adp_type
_atom_site_calc_flag
_atom_site_calc_attached_atom
P1 0.25529(3) 0.55656(3) 0.37419(2) 0.02684(7) 1.000 Uani d ?
P2 0.24404(3) 0.38171(3) 0.46624(2) 0.02720(7) 1.000 Uani d ?
P3 0.58001(3) 0.27181(3) 0.50068(2) 0.02717(7) 1.000 Uani d ?
O1 0.40198(9) 0.59522(8) 0.43648(6) 0.0373(2) 1.000 Uani d ?
O2 0.31606(11) 0.45609(10) 0.30665(6) 0.0435(3) 1.000 Uani d ?
O3 0.13574(10) 0.67473(9) 0.36023(6) 0.0363(2) 1.000 Uani d ?
O4 0.18538(10) 0.49810(9) 0.42375(6) 0.0412(3) 1.000 Uani d ?
O5 0.24681(10) 0.43556(9) 0.55368(5) 0.0393(2) 1.000 Uani d ?
O6 0.15525(10) 0.28457(9) 0.42362(6) 0.0421(3) 1.000 Uani d ?
O7 0.41710(9) 0.32291(8) 0.44796(5) 0.0315(2) 1.000 Uani d ?
O8 0.57218(12) 0.17995(10) 0.54253(7) 0.0471(3) 1.000 Uani d ?
O9 0.69497(10) 0.22746(10) 0.44706(6) 0.0415(3) 1.000 Uani d ?
O10 0.30608(13) 0.03916(11) 0.34432(8) 0.0589(3) 1.000 Uani d ?
O11 1.01391(11) 0.15001(10) 0.47957(6) 0.0457(3) 1.000 Uani d ?
O12 0.61630(12) 0.92891(9) 0.42298(6) 0.0453(3) 1.000 Uani d ?
N1 0.82600(12) 0.69844(10) 0.36191(6) 0.0342(3) 1.000 Uani d ?
N2 0.63322(13) 0.36651(11) 0.33496(7) 0.0396(3) 1.000 Uani d ?
N3 1.0939(1) -0.07129(11) 0.36086(7) 0.0412(3) 1.000 Uani d ?
C1 0.7535(2) 0.65554(12) 0.27854(8) 0.0357(3) 1.000 Uani d ?
C2 0.8404(2) 0.6180(2) 0.21914(9) 0.0456(4) 1.000 Uani d ?
C3 0.7716(2) 0.5766(2) 0.13971(10) 0.0597(5) 1.000 Uani d ?
C4 0.6179(3) 0.5730(2) 0.12356(10) 0.0648(5) 1.000 Uani d ?
C5 0.5308(2) 0.6094(2) 0.18355(10) 0.0548(4) 1.000 Uani d ?
C6 0.6001(2) 0.6517(1) 0.26248(9) 0.0442(4) 1.000 Uani d ?
C7 0.8613(4) 0.5325(3) 0.07353(13) 0.1005(9) 1.000 Uani d ?
C8 0.3658(2) 0.6008(2) 0.1626(1) 0.0818(7) 1.000 Uani d ?
C9 0.6955(2) 0.31510(12) 0.26048(8) 0.0355(3) 1.000 Uani d ?
C10 0.8502(2) 0.2985(1) 0.26315(8) 0.0423(4) 1.000 Uani d ?
C11 0.9088(2) 0.2520(2) 0.19221(10) 0.0495(4) 1.000 Uani d ?
C12 0.8073(2) 0.2229(2) 0.12054(10) 0.0580(5) 1.000 Uani d ?
C13 0.6516(2) 0.2384(2) 0.11769(9) 0.0545(4) 1.000 Uani d ?
C14 0.5948(2) 0.2855(1) 0.18912(9) 0.0453(4) 1.000 Uani d ?
C15 1.0774(3) 0.2327(3) 0.1940(1) 0.0799(7) 1.000 Uani d ?
C16 0.5483(3) 0.2059(3) 0.03779(12) 0.1011(9) 1.000 Uani d ?
C17 0.9814(2) -0.06936(12) 0.28636(8) 0.0387(3) 1.000 Uani d ?
C18 1.0350(2) -0.1004(2) 0.21524(10) 0.0521(4) 1.000 Uani d ?
C19 0.9308(2) -0.1036(2) 0.14398(10) 0.0613(5) 1.000 Uani d ?
C20 0.7758(2) -0.0764(2) 0.14570(10) 0.0629(5) 1.000 Uani d ?
C21 0.7207(2) -0.0431(2) 0.21669(11) 0.0534(5) 1.000 Uani d ?
C22 0.8258(2) -0.0390(1) 0.28824(9) 0.0429(4) 1.000 Uani d ?
C23 0.9895(3) -0.1347(3) 0.06631(13) 0.0979(9) 1.000 Uani d ?
C24 0.5505(2) -0.0122(3) 0.2167(2) 0.0845(8) 1.000 Uani d ?
H1 0.6350 0.9864 0.4573 0.061 1.000 Uiso c ?
H2 0.5584 0.8879 0.4367 0.083 1.000 Uiso c ?
H3 1.0429 0.2039 0.4590 0.077 1.000 Uiso c ?
H4 0.9245 0.1711 0.4683 0.067 1.000 Uiso c ?
H5 0.4089 0.0300 0.3640 0.124 1.000 Uiso c ?
H6 0.2729 0.1216 0.3642 0.102 1.000 Uiso c ?
H7 0.8151 0.6559 0.3932 0.049 1.000 Uiso c ?
H8 0.7729 0.7791 0.3850 0.067 1.000 Uiso c ?
H9 0.9296 0.6899 0.3665 0.032 1.000 Uiso c ?
H10 0.9480 0.6218 0.2338 0.047 1.000 Uiso c ?
H11 0.8637 0.5899 0.0666 0.046 1.000 Uiso c ?
H12 0.9565 0.5005 0.0887 0.047 1.000 Uiso c ?
H13 0.8014 0.5043 0.0059 0.058 1.000 Uiso c ?
H14 0.5683 0.5460 0.0682 0.096 1.000 Uiso c ?
H15 0.3276 0.5168 0.1184 0.049 1.000 Uiso c ?
H16 0.3356 0.6108 0.1946 0.044 1.000 Uiso c ?
H17 0.2735 0.6716 0.1423 0.050 1.000 Uiso c ?
H18 0.5396 0.6790 0.3033 0.058 1.000 Uiso c ?
H19 0.6573 0.3121 0.3616 0.060 1.000 Uiso c ?
H20 0.5248 0.3944 0.3273 0.068 1.000 Uiso c ?
H21 0.6726 0.4296 0.3701 0.062 1.000 Uiso c ?
H22 0.9214 0.3211 0.3163 0.056 1.000 Uiso c ?
H23 1.1033 0.3101 0.2210 0.111 1.000 Uiso c ?
H24 1.0961 0.2106 0.1407 0.112 1.000 Uiso c ?
H25 1.1342 0.1691 0.2191 0.108 1.000 Uiso c ?
H26 0.8459 0.1852 0.0748 0.062 1.000 Uiso c ?
H27 0.4909 0.2563 -0.0063 0.054 1.000 Uiso c ?
H28 0.5968 0.1122 -0.0059 0.049 1.000 Uiso c ?
H29 0.5033 0.1915 0.0508 0.040 1.000 Uiso c ?
H30 0.4923 0.2954 0.1930 0.039 1.000 Uiso c ?
H31 1.1240 -0.1570 0.3694 0.051 1.000 Uiso c ?
H32 1.0520 -0.0043 0.4077 0.053 1.000 Uiso c ?
H33 1.1768 -0.0576 0.3539 0.052 1.000 Uiso c ?
H34 1.1477 -0.1189 0.2210 0.065 1.000 Uiso c ?
H35 1.0213 -0.0578 0.0557 0.054 1.000 Uiso c ?
H36 1.1011 -0.1999 0.0591 0.051 1.000 Uiso c ?
H37 0.9304 -0.1491 0.0394 0.046 1.000 Uiso c ?
H38 0.7105 -0.0748 0.0978 0.082 1.000 Uiso c ?
H39 0.5068 -0.0673 0.1685 0.126 1.000 Uiso c ?
H40 0.4998 0.0684 0.2134 0.122 1.000 Uiso c ?
H41 0.5323 -0.0394 0.2561 0.130 1.000 Uiso c ?
H42 0.7826 -0.0175 0.3353 0.046 1.000 Uiso c ?

loop_
_atom_site_aniso_label
_atom_site_aniso_U_11
_atom_site_aniso_U_22
_atom_site_aniso_U_33
_atom_site_aniso_U_12
_atom_site_aniso_U_13
_atom_site_aniso_U_23
P1 0.02374(13) 0.0282(1) 0.0296(1) -0.00768(10) 0.00379(10) 0.00826(11)
P2 0.02234(13) 0.0300(1) 0.0325(2) -0.00964(10) 0.00378(10) 0.01002(12)
P3 0.02272(13) 0.02516(13) 0.0342(2) -0.00678(10) 0.00345(11) 0.00876(11)
O1 0.0257(4) 0.0300(4) 0.0463(5) -0.0069(3) -0.0016(4) 0.0024(4)
O2 0.0421(5) 0.0479(6) 0.0337(5) -0.0094(4) 0.0090(4) 0.0006(4)
O3 0.0291(4) 0.0355(5) 0.0460(5) -0.0069(3) 0.0003(4) 0.0189(4)
O4 0.0283(4) 0.0423(5) 0.0629(6) -0.0003(4) 0.0156(4) 0.0293(5)
O5 0.0362(5) 0.0498(5) 0.0345(5) -0.0147(4) 0.0098(4) 0.0075(4)
O6 0.0320(4) 0.0404(5) 0.0553(6) -0.0184(4) 0.0022(4) 0.0089(4)
O7 0.0219(4) 0.0386(5) 0.0333(4) -0.0073(3) 0.0026(3) 0.0102(4)
O8 0.0458(5) 0.0422(5) 0.0626(7) -0.0145(4) 0.0022(5) 0.0288(5)
O9 0.0280(4) 0.0485(5) 0.0437(5) -0.0028(4) 0.0106(4) 0.0090(4)
O10 0.0510(6) 0.0504(6) 0.0731(8) -0.0149(5) 0.0099(6) 0.0110(6)
O11 0.0340(5) 0.0484(6) 0.0524(6) -0.0087(4) 0.0122(4) 0.0073(5)
O12 0.0448(5) 0.0398(5) 0.0547(6) -0.0144(4) 0.0184(5) 0.0049(5)
N1 0.0325(5) 0.0378(5) 0.0323(5) -0.0105(4) 0.0057(4) 0.0072(4)
N2 0.0412(6) 0.0408(6) 0.0355(6) -0.0105(5) 0.0106(5) 0.0043(5)
N3 0.0430(6) 0.0349(6) 0.0446(6) -0.0080(5) 0.0066(5) 0.0110(5)
C1 0.0404(6) 0.0319(6) 0.0333(6) -0.0090(5) 0.0037(5) 0.0085(5)
C2 0.0526(8) 0.0473(8) 0.0370(7) -0.0152(7) 0.0106(6) 0.0058(6)
C3 0.0808(12) 0.0580(10) 0.0368(8) -0.0209(9) 0.0116(8) 0.0023(7)
C4 0.0830(13) 0.0579(10) 0.0401(8) -0.0215(9) -0.0103(8) 0.0071(8)
C5 0.0511(9) 0.0464(8) 0.0567(10) -0.0143(7) -0.0116(7) 0.0140(7)
C6 0.0399(7) 0.0422(7) 0.0463(8) -0.0092(6) 0.0012(6) 0.0115(6)
C7 0.126(2) 0.123(2) 0.0505(12) -0.032(2) 0.0328(13) 0.0037(13)
C8 0.0538(11) 0.097(2) 0.081(1) -0.0234(11) -0.0192(10) 0.0233(12)
C9 0.0403(7) 0.0306(6) 0.0332(6) -0.0066(5) 0.0089(5) 0.0052(5)
C10 0.0425(7) 0.0451(8) 0.0379(7) -0.0104(6) 0.0090(6) 0.0076(6)
C11 0.0512(8) 0.0523(9) 0.0471(8) -0.0097(7) 0.0192(7) 0.0100(7)
C12 0.0751(12) 0.0597(10) 0.0369(8) -0.0100(9) 0.0219(8) 0.0061(7)
C13 0.0653(10) 0.0526(9) 0.0350(7) -0.0112(8) -0.0000(7) 0.0071(7)
C14 0.0446(7) 0.0407(7) 0.0435(8) -0.0084(6) 0.0022(6) 0.0076(6)
C15 0.0628(12) 0.106(2) 0.0760(13) -0.0211(12) 0.0337(10) 0.0126(12)
C16 0.109(2) 0.133(2) 0.0412(10) -0.037(2) -0.0089(11) 0.0053(12)
C17 0.0465(7) 0.0290(6) 0.0395(7) -0.0065(5) 0.0083(6) 0.0097(5)
C18 0.0564(9) 0.0469(8) 0.0510(9) -0.0007(7) 0.0212(7) 0.0125(7)
C19 0.0802(13) 0.0586(10) 0.0427(9) -0.0056(9) 0.0203(8) 0.0135(8)
C20 0.0724(12) 0.0646(11) 0.0459(9) -0.0153(9) -0.0043(8) 0.0202(8)
C21 0.0523(9) 0.0541(9) 0.0577(10) -0.0134(7) 0.0026(7) 0.0253(8)
C22 0.0475(8) 0.0402(7) 0.0451(8) -0.0097(6) 0.0112(6) 0.0155(6)
C23 0.111(2) 0.128(2) 0.0504(11) -0.011(2) 0.0319(12) 0.0203(13)
C24 0.0521(11) 0.116(2) 0.099(2) -0.0255(12) -0.0041(11) 0.056(2)

loop_
_geom_bond_atom_site_label_1
_geom_bond_atom_site_label_2
_geom_bond_distance
_geom_bond_site_symmetry_1
_geom_bond_site_symmetry_2
_geom_bond_publ_flag
P1 O1 1.6001(13) . . yes
P1 O2 1.467(1) . . yes
P1 O3 1.482(1) . . yes
P1 O4 1.5945(12) . . yes
P2 O4 1.5901(13) . . yes
P2 O5 1.4813(13) . . yes
P2 O6 1.4750(13) . . yes
P2 O7 1.6092(13) . . yes
P3 O1 1.5954(13) . . yes
P3 O7 1.5958(12) . . yes
P3 O8 1.4733(13) . . yes
P3 O9 1.4805(13) . . yes
O10 H5 0.91 . . yes
O10 H6 0.87 . . yes
O11 H3 0.93 . . yes
O11 H4 0.78 . . yes
O12 H1 0.77 . . yes
O12 H2 0.92 . . yes
N1 C1 1.460(2) . . yes
N1 H7 0.88 . . no
N1 H8 0.91 . . no
N1 H9 0.92 . . no
N2 C9 1.461(2) . . yes
N2 H19 0.83 . . no
N2 H20 0.94 . . no
N2 H21 0.89 . . no
N3 C17 1.460(2) . . yes
N3 H31 0.96 . . no
N3 H32 1.01 . . no
N3 H33 0.87 . . no
C1 C2 1.377(3) . . yes
C1 C6 1.387(3) . . yes
C2 C3 1.391(3) . . yes
C2 H10 0.97 . . no
C3 C4 1.390(4) . . yes
C3 C7 1.486(4) . . yes
C4 C5 1.388(4) . . yes
C4 H14 0.97 . . no
C5 C6 1.387(3) . . yes
C5 C8 1.504(3) . . yes
C6 H18 0.95 . . no
C7 H11 0.70 . . no
C7 H12 0.85 . . no
C7 H13 1.18 . . no
C8 H15 1.12 . . no
C8 H16 0.66 . . no
C8 H17 1.04 . . no
C9 C10 1.378(3) . . yes
C9 C14 1.384(3) . . yes
C10 C11 1.389(3) . . yes
C10 H22 1.01 . . no
C11 C12 1.391(3) . . yes
C11 C15 1.501(3) . . yes
C12 C13 1.388(3) . . yes
C12 H26 0.90 . . no
C13 C14 1.388(3) . . yes
C13 C16 1.505(3) . . yes
C13 H29 1.68 . . no
C14 H30 0.94 . . no
C15 H23 0.93 . . no
C15 H24 0.95 . . no
C15 H25 0.91 . . no
C16 H27 1.04 . . no
C16 H28 1.14 . . no
C16 H29 0.61 . . no
C17 C18 1.382(3) . . yes
C17 C22 1.382(3) . . yes
C18 C19 1.379(3) . . yes
C18 H34 0.98 . . no
C19 C20 1.378(4) . . yes
C19 C23 1.516(4) . . yes
C20 C21 1.384(3) . . yes
C20 H38 0.91 . . no
C21 C22 1.386(3) . . yes
C21 C24 1.506(4) . . yes
C22 H42 0.95 . . no
C23 H35 1.08 . . no
C23 H36 1.08 . . no
C23 H37 0.65 . . no
C24 H39 0.97 . . no
C24 H40 0.89 . . no
C24 H41 0.91 . . no
H1 H2 1.40 . . no
H3 H4 1.32 . . no
H5 H6 1.36 . . no
H7 H8 1.36 . . no
H7 H9 1.46 . . no
H8 H9 1.54 . . no
H11 H12 1.20 . . no
H11 H13 1.35 . . no
H15 H16 1.44 . . no
H15 H17 1.60 . . no
H16 H17 1.24 . . no
H19 H20 1.41 . . no
H19 H21 1.33 . . no
H20 H21 1.49 . . no
H23 H24 1.52 . . no
H23 H25 1.51 . . no
H24 H25 1.52 . . no
H27 H28 1.61 . . no
H27 H29 1.38 . . no
H28 H29 1.41 . . no
H31 H32 1.63 . . no
H31 H33 1.47 . . no
H32 H33 1.55 . . no
H35 H36 1.55 . . no
H35 H37 1.44 . . no
H36 H37 1.49 . . no
H39 H40 1.48 . . no
H39 H41 1.46 . . no
H40 H41 1.53 . . no

loop_
_geom_hbond_atom_site_label_D
_geom_hbond_atom_site_label_H
_geom_hbond_atom_site_label_A
_geom_hbond_distance_DH
_geom_hbond_distance_HA
_geom_hbond_distance_DA
_geom_hbond_angle_DHA
_geom_hbond_site_symmetry_A
O10 H5 O12 0.91 2.10 2.919(2) 149.0 1_545
O10 H6 O6 0.87 1.96 2.788(2) 160.3 .
O11 H3 O6 0.93 1.89 2.797(2) 164.6 1_655
O11 H4 O9 0.78 1.99 2.766(2) 176.2 .
O12 H1 O8 0.77 2.24 2.697(2) 153.7 1_565
O12 H2 O8 0.92 1.78 2.697(2) 173.4 2_666
N1 H7 O5 0.88 1.88 2.742(2) 168.4 2_666
N1 H8 O12 0.91 1.92 2.808(2) 165.0 .
N1 H9 O3 0.92 1.89 2.806(2) 171.6 1_655
N2 H19 O9 0.83 1.93 2.740(2) 163.9 .
N2 H20 O2 0.94 1.82 2.758(2) 174.9 .
N2 H21 O5 0.89 1.90 2.795(2) 178.8 2_666
N3 H31 O3 0.96 1.82 2.756(2) 163.1 1_645
N3 H32 O11 1.01 1.80 2.761(2) 157.8 .
N3 H33 O10 0.87 1.92 2.746(2) 157.5 1_655
